data_4329213
loop_
_publ_author_name
'Jens Henning'
'Hartmut Schubert'
'Klaus Eichele'
'Florian Winter'
'Rainer P\"ottgen'
'Hermann August Mayer'
'Lars Wesemann'

_publ_contact_author 'Lars Wesemann'
_publ_contact_author_address
;
Institut fuer Anorganische Chemie
Universitaet Tuebingen
Auf der Morgenstelle 18
72076 Tuebingen
Germany
;
_publ_contact_author_email lars.wesemann@uni-tuebingen.de
_publ_contact_author_fax 0049-7071-292436
_publ_contact_author_phone 0049-7071-2976227
_publ_section_title
;
 Synthesis and Characterization of N-[2-P(i-Pr)2-4-methylphenyl]2- (PNP)
 Pincer Tin(IV) and Tin(II) Complexes
;
_journal_name_full 'Inorganic Chemistry'
_journal_page_first 5787
_journal_page_last 5794
_journal_paper_doi 10.1021/ic300324s
_journal_volume 51
_journal_year 2012
_chemical_formula_moiety 'C26 H40 Cl3 N P2 Sn'
_chemical_formula_sum 'C26 H40 Cl3 N P2 Sn'
_chemical_formula_weight 653.57
_chemical_name_systematic
;
 ?
;
_space_group_IT_number 13
_symmetry_cell_setting monoclinic
_symmetry_space_group_name_Hall '-P 2yc'
_symmetry_space_group_name_H-M 'P 1 2/c 1'
_atom_sites_solution_hydrogens geom
_atom_sites_solution_primary direct
_atom_sites_solution_secondary difmap
_audit_creation_method SHELXL-97
_cell_angle_alpha 90.00
_cell_angle_beta 125.864(2)
_cell_angle_gamma 90.00
_cell_formula_units_Z 2
_cell_length_a 11.4463(3)
_cell_length_b 9.6919(2)
_cell_length_c 15.9712(5)
_cell_measurement_reflns_used 45364
_cell_measurement_temperature 173(2)
_cell_measurement_theta_max 59.30
_cell_measurement_theta_min 6.08
_cell_volume 1435.87(8)
_computing_cell_refinement x-Area
_computing_data_collection x-Area
_computing_data_reduction x-Area
_computing_molecular_graphics 'ortep for windows'
_computing_structure_refinement 'SHELXL-97 (Sheldrick, 1997)'
_computing_structure_solution 'SHELXS-97 (Sheldrick, 1990)'
_diffrn_ambient_temperature 173(2)
_diffrn_measured_fraction_theta_full 0.994
_diffrn_measured_fraction_theta_max 0.994
_diffrn_measurement_device_type 'Stoe IPDS2'
_diffrn_radiation_monochromator graphite
_diffrn_radiation_source 'fine-focus sealed tube'
_diffrn_radiation_type MoK\a
_diffrn_radiation_wavelength 0.71073
_diffrn_reflns_av_R_equivalents 0.0513
_diffrn_reflns_av_sigmaI/netI 0.0431
_diffrn_reflns_limit_h_max 15
_diffrn_reflns_limit_h_min -15
_diffrn_reflns_limit_k_max 12
_diffrn_reflns_limit_k_min -13
_diffrn_reflns_limit_l_max 21
_diffrn_reflns_limit_l_min -21
_diffrn_reflns_number 26273
_diffrn_reflns_theta_full 29.21
_diffrn_reflns_theta_max 29.21
_diffrn_reflns_theta_min 3.04
_exptl_absorpt_coefficient_mu 1.296
_exptl_absorpt_correction_T_max 0.8099
_exptl_absorpt_correction_T_min 0.6849
_exptl_absorpt_correction_type numerical
_exptl_absorpt_process_details 'x-red, x-shape'
_exptl_crystal_colour orange
_exptl_crystal_density_diffrn 1.512
_exptl_crystal_description block
_exptl_crystal_F_000 668
_exptl_crystal_size_max 0.38
_exptl_crystal_size_mid 0.33
_exptl_crystal_size_min 0.21
_refine_diff_density_max 0.467
_refine_diff_density_min -0.568
_refine_diff_density_rms 0.082
_refine_ls_extinction_method none
_refine_ls_goodness_of_fit_ref 1.224
_refine_ls_hydrogen_treatment constr
_refine_ls_matrix_type full
_refine_ls_number_parameters 152
_refine_ls_number_reflns 3873
_refine_ls_number_restraints 0
_refine_ls_restrained_S_all 1.224
_refine_ls_R_factor_all 0.0321
_refine_ls_R_factor_gt 0.0309
_refine_ls_shift/su_max 0.002
_refine_ls_shift/su_mean 0.000
_refine_ls_structure_factor_coef Fsqd
_refine_ls_weighting_details 'calc w=1/[\s^2^(Fo^2^)+(0.0240P)^2^+1.1410P] where P=(Fo^2^+2Fc^2^)/3'
_refine_ls_weighting_scheme calc
_refine_ls_wR_factor_gt 0.0633
_refine_ls_wR_factor_ref 0.0638
_reflns_number_gt 3754
_reflns_number_total 3873
_reflns_threshold_expression >2sigma(I)
_cod_data_source_file ic300324s_si_001_2.cif
_cod_data_source_block compound2
_cod_original_cell_volume 1435.87(7)
_cod_original_sg_symbol_H-M 'P 2/c'
_cod_database_code 4329213

loop_
_symmetry_equiv_pos_as_xyz
'x, y, z'
'-x, y, -z+1/2'
'-x, -y, -z'
'x, -y, z-1/2'

loop_
_atom_site_label
_atom_site_type_symbol
_atom_site_fract_x
_atom_site_fract_y
_atom_site_fract_z
_atom_site_U_iso_or_equiv
_atom_site_adp_type
_atom_site_occupancy
_atom_site_symmetry_multiplicity
_atom_site_calc_flag
_atom_site_refinement_flags
Sn1 Sn 0.5000 0.606932(17) 0.7500 0.01946(6) Uani 1 2 d S
P1 P 0.67792(5) 0.66937(5) 0.70698(3) 0.02057(9) Uani 1 1 d .
Cl1 Cl 0.29864(5) 0.59986(6) 0.56696(4) 0.03226(11) Uani 1 1 d .
Cl2 Cl 0.5000 0.35859(7) 0.7500 0.03557(16) Uani 1 2 d S
N1 N 0.5000 0.8295(2) 0.7500 0.0228(4) Uani 1 2 d S
C1 C 0.62700(19) 0.89817(18) 0.78196(14) 0.0224(3) Uani 1 1 d .
C3 C 0.8597(2) 0.8981(2) 0.80774(16) 0.0268(4) Uani 1 1 d .
H3 H 0.9271 0.8518 0.8012 0.032 Uiso 1 1 calc R
C2 C 0.72858(19) 0.83341(18) 0.77129(14) 0.0222(3) Uani 1 1 d .
C6 C 0.6644(2) 1.0280(2) 0.82979(16) 0.0277(4) Uani 1 1 d .
H6 H 0.5998 1.0739 0.8394 0.033 Uiso 1 1 calc R
C10 C 0.5973(2) 0.7048(2) 0.56951(15) 0.0286(4) Uani 1 1 d .
H10 H 0.5421 0.6209 0.5288 0.034 Uiso 1 1 calc R
C20 C 0.8359(2) 0.5602(2) 0.75418(15) 0.0265(4) Uani 1 1 d .
H20 H 0.8965 0.6069 0.7363 0.032 Uiso 1 1 calc R
C5 C 0.7935(2) 1.0904(2) 0.86315(17) 0.0312(4) Uani 1 1 d .
H5 H 0.8144 1.1792 0.8940 0.037 Uiso 1 1 calc R
C4 C 0.8941(2) 1.0273(2) 0.85300(16) 0.0296(4) Uani 1 1 d .
C21 C 0.7848(3) 0.4226(2) 0.69608(19) 0.0350(5) Uani 1 1 d .
H21A H 0.7248 0.4400 0.6215 0.052 Uiso 1 1 calc R
H21B H 0.7284 0.3726 0.7145 0.052 Uiso 1 1 calc R
H21C H 0.8687 0.3671 0.7151 0.052 Uiso 1 1 calc R
C7 C 1.0346(2) 1.0976(2) 0.8909(2) 0.0385(5) Uani 1 1 d .
H7A H 1.0818 1.0483 0.8646 0.046 Uiso 1 1 calc R
H7B H 1.0977 1.0969 0.9666 0.046 Uiso 1 1 calc R
H7C H 1.0157 1.1931 0.8661 0.046 Uiso 1 1 calc R
C22 C 0.9296(2) 0.5369(3) 0.87014(17) 0.0365(5) Uani 1 1 d .
H22A H 0.9615 0.6261 0.9057 0.055 Uiso 1 1 calc R
H22B H 1.0139 0.4816 0.8899 0.055 Uiso 1 1 calc R
H22C H 0.8739 0.4879 0.8896 0.055 Uiso 1 1 calc R
C11 C 0.4920(3) 0.8254(2) 0.52924(18) 0.0407(5) Uani 1 1 d .
H11A H 0.4184 0.8068 0.5409 0.061 Uiso 1 1 calc R
H11B H 0.4456 0.8371 0.4551 0.061 Uiso 1 1 calc R
H11C H 0.5443 0.9099 0.5658 0.061 Uiso 1 1 calc R
C12 C 0.7115(3) 0.7333(3) 0.55073(19) 0.0412(5) Uani 1 1 d .
H12A H 0.7786 0.6554 0.5761 0.062 Uiso 1 1 calc R
H12B H 0.7645 0.8175 0.5875 0.062 Uiso 1 1 calc R
H12C H 0.6646 0.7455 0.4766 0.062 Uiso 1 1 calc R

loop_
_atom_site_aniso_label
_atom_site_aniso_U_11
_atom_site_aniso_U_22
_atom_site_aniso_U_33
_atom_site_aniso_U_23
_atom_site_aniso_U_13
_atom_site_aniso_U_12
Sn1 0.01916(8) 0.01642(8) 0.02186(9) 0.000 0.01149(7) 0.000
P1 0.0211(2) 0.0191(2) 0.0214(2) 0.00078(16) 0.01240(18) 0.00037(16)
Cl1 0.0254(2) 0.0417(3) 0.0234(2) -0.00560(18) 0.01073(18) -0.00305(19)
Cl2 0.0439(4) 0.0167(3) 0.0504(4) 0.000 0.0300(4) 0.000
N1 0.0212(10) 0.0160(9) 0.0307(11) 0.000 0.0148(9) 0.000
C1 0.0209(8) 0.0200(8) 0.0235(8) 0.0009(6) 0.0116(7) -0.0008(6)
C3 0.0233(8) 0.0275(9) 0.0283(9) 0.0009(7) 0.0145(7) -0.0016(7)
C2 0.0225(8) 0.0200(8) 0.0239(8) 0.0003(6) 0.0134(7) -0.0013(6)
C6 0.0278(9) 0.0206(8) 0.0324(10) -0.0032(7) 0.0164(8) -0.0012(7)
C10 0.0363(10) 0.0243(9) 0.0225(8) 0.0019(7) 0.0158(8) -0.0026(8)
C20 0.0241(8) 0.0288(9) 0.0289(9) 0.0026(7) 0.0168(8) 0.0040(7)
C5 0.0310(10) 0.0218(9) 0.0336(10) -0.0024(7) 0.0149(9) -0.0038(7)
C4 0.0251(9) 0.0273(9) 0.0297(9) 0.0012(8) 0.0124(8) -0.0068(7)
C21 0.0409(12) 0.0289(10) 0.0405(12) 0.0000(9) 0.0269(10) 0.0074(9)
C7 0.0282(10) 0.0339(11) 0.0446(13) 0.0000(9) 0.0164(10) -0.0109(8)
C22 0.0286(10) 0.0451(13) 0.0292(10) 0.0053(9) 0.0133(9) 0.0119(9)
C11 0.0463(13) 0.0339(12) 0.0332(11) 0.0137(9) 0.0184(10) 0.0076(10)
C12 0.0540(14) 0.0452(13) 0.0365(11) 0.0022(10) 0.0333(11) -0.0053(11)

loop_
_atom_type_symbol
_atom_type_description
_atom_type_scat_dispersion_real
_atom_type_scat_dispersion_imag
_atom_type_scat_source
C C 0.0033 0.0016 'International Tables Vol C Tables 4.2.6.8 and 6.1.1.4'
H H 0.0000 0.0000 'International Tables Vol C Tables 4.2.6.8 and 6.1.1.4'
Cl Cl 0.1484 0.1585 'International Tables Vol C Tables 4.2.6.8 and 6.1.1.4'
N N 0.0061 0.0033 'International Tables Vol C Tables 4.2.6.8 and 6.1.1.4'
P P 0.1023 0.0942 'International Tables Vol C Tables 4.2.6.8 and 6.1.1.4'
Sn Sn -0.6537 1.4246 'International Tables Vol C Tables 4.2.6.8 and 6.1.1.4'

loop_
_geom_angle_atom_site_label_1
_geom_angle_atom_site_label_2
_geom_angle_atom_site_label_3
_geom_angle
_geom_angle_site_symmetry_1
_geom_angle_site_symmetry_3
N1 Sn1 Cl2 180.000(1) . .
N1 Sn1 Cl1 91.608(13) . .
Cl2 Sn1 Cl1 88.392(13) . .
N1 Sn1 Cl1 91.608(13) . 2_656
Cl2 Sn1 Cl1 88.392(13) . 2_656
Cl1 Sn1 Cl1 176.78(3) . 2_656
N1 Sn1 P1 76.403(11) . .
Cl2 Sn1 P1 103.597(11) . .
Cl1 Sn1 P1 91.519(16) . .
Cl1 Sn1 P1 89.238(16) 2_656 .
N1 Sn1 P1 76.403(11) . 2_656
Cl2 Sn1 P1 103.597(11) . 2_656
Cl1 Sn1 P1 89.238(16) . 2_656
Cl1 Sn1 P1 91.519(16) 2_656 2_656
P1 Sn1 P1 152.81(2) . 2_656
C2 P1 C20 111.47(9) . .
C2 P1 C10 106.53(9) . .
C20 P1 C10 106.34(9) . .
C2 P1 Sn1 95.53(6) . .
C20 P1 Sn1 119.90(7) . .
C10 P1 Sn1 115.99(7) . .
C1 N1 C1 123.1(2) . 2_656
C1 N1 Sn1 118.47(11) . .
C1 N1 Sn1 118.47(11) 2_656 .
N1 C1 C6 123.19(17) . .
N1 C1 C2 119.82(16) . .
C6 C1 C2 116.91(17) . .
C4 C3 C2 122.03(19) . .
C3 C2 C1 120.46(17) . .
C3 C2 P1 122.87(14) . .
C1 C2 P1 116.65(13) . .
C5 C6 C1 121.28(19) . .
C12 C10 C11 109.50(18) . .
C12 C10 P1 112.19(15) . .
C11 C10 P1 111.38(15) . .
C22 C20 C21 110.84(18) . .
C22 C20 P1 114.17(14) . .
C21 C20 P1 108.62(14) . .
C6 C5 C4 122.13(19) . .
C3 C4 C5 117.17(18) . .
C3 C4 C7 121.9(2) . .
C5 C4 C7 120.9(2) . .

loop_
_geom_bond_atom_site_label_1
_geom_bond_atom_site_label_2
_geom_bond_distance
_geom_bond_site_symmetry_2
Sn1 N1 2.157(2) .
Sn1 Cl2 2.4069(7) .
Sn1 Cl1 2.4430(5) .
Sn1 Cl1 2.4430(5) 2_656
Sn1 P1 2.5739(5) .
Sn1 P1 2.5739(5) 2_656
P1 C2 1.7947(19) .
P1 C20 1.8330(19) .
P1 C10 1.848(2) .
N1 C1 1.395(2) .
N1 C1 1.395(2) 2_656
C1 C6 1.402(3) .
C1 C2 1.417(3) .
C3 C4 1.382(3) .
C3 C2 1.400(3) .
C6 C5 1.382(3) .
C10 C12 1.528(3) .
C10 C11 1.525(3) .
C20 C22 1.518(3) .
C20 C21 1.532(3) .
C5 C4 1.395(3) .
C4 C7 1.509(3) .
